data_7058338
loop_
_publ_author_name
'Chen, Yong'
'Long, Qiao-Qiao'
'Hu, Zhao-Bo'
'Wang, Hui-Sheng'
'Huang, Zhi-Yong'
'Chen, Wei'
'Song, You'
'Zhang, Zai-Chao'
'Yang, Feng-Jun'

_publ_section_title
;
 Synthesis, crystal structures and magnetic properties of a series of
 pentanuclear heterometallic [CuII3LnIII2] (Ln = Ho, Dy, and Gd) complexes
 containing mixed organic ligands
;
_journal_issue 21
_journal_name_full 'New Journal of Chemistry'
_journal_page_first 8101
_journal_paper_doi 10.1039/C9NJ00892F
_journal_volume 43
_journal_year 2019
_chemical_formula_sum 'C58 H83 Cl2 Cu3 Ho2 N17 O15'
_chemical_formula_weight 1849.79
_space_group_crystal_system monoclinic
_space_group_IT_number 14
_space_group_name_Hall '-P 2yn'
_space_group_name_H-M_alt 'P 1 21/n 1'
_symmetry_space_group_name_Hall '-P 2yn'
_symmetry_space_group_name_H-M 'P 1 21/n 1'
_atom_sites_solution_hydrogens mixed
_audit_creation_method SHELXL-2014/7
_audit_update_record
;
2019-04-16 deposited with the CCDC.    2019-04-29 downloaded from the CCDC.
;
_cell_angle_alpha 90
_cell_angle_beta 91.0180(10)
_cell_angle_gamma 90
_cell_formula_units_Z 4
_cell_length_a 12.3525(4)
_cell_length_b 20.1759(8)
_cell_length_c 28.1711(11)
_cell_measurement_reflns_used 9966
_cell_measurement_temperature 173(2)
_cell_measurement_theta_max 25.3712
_cell_measurement_theta_min 2.9640
_cell_volume 7019.8(5)
_computing_cell_refinement 'Bruker SMART'
_computing_data_collection 'Bruker SMART'
_computing_data_reduction 'Bruker SAINT'
_computing_molecular_graphics 'Bruker SHELXTL'
_computing_publication_material 'Bruker SHELXTL'
_computing_structure_refinement 'SHELXL-2014/7 (Sheldrick, 2014)'
_computing_structure_solution 'SHELXS-97 (Sheldrick, 1990)'
_diffrn_ambient_temperature 173(2)
_diffrn_measured_fraction_theta_full 0.997
_diffrn_measured_fraction_theta_max 0.997
_diffrn_measurement_device_type 'PHOTON 100 CMOS detector'
_diffrn_measurement_method 'omega scan'
_diffrn_radiation_type MoK\a
_diffrn_radiation_wavelength 0.71073
_diffrn_reflns_av_R_equivalents 0.0775
_diffrn_reflns_av_unetI/netI 0.0715
_diffrn_reflns_Laue_measured_fraction_full 0.997
_diffrn_reflns_Laue_measured_fraction_max 0.997
_diffrn_reflns_limit_h_max 14
_diffrn_reflns_limit_h_min -14
_diffrn_reflns_limit_k_max 23
_diffrn_reflns_limit_k_min -23
_diffrn_reflns_limit_l_max 33
_diffrn_reflns_limit_l_min -33
_diffrn_reflns_number 40181
_diffrn_reflns_point_group_measured_fraction_full 0.997
_diffrn_reflns_point_group_measured_fraction_max 0.997
_diffrn_reflns_theta_full 24.999
_diffrn_reflns_theta_max 24.999
_diffrn_reflns_theta_min 2.893
_diffrn_source 'fine-focus sealed tube'
_exptl_absorpt_coefficient_mu 3.273
_exptl_absorpt_correction_T_max 0.7452
_exptl_absorpt_correction_T_min 0.5883
_exptl_absorpt_correction_type multi-scan
_exptl_absorpt_process_details 'SADABS (Bruker, 2014)'
_exptl_crystal_colour green
_exptl_crystal_density_diffrn 1.750
_exptl_crystal_description plate
_exptl_crystal_F_000 3700
_exptl_crystal_preparation 'Magnetic properties'
_exptl_crystal_size_max 0.34
_exptl_crystal_size_mid 0.17
_exptl_crystal_size_min 0.07
_refine_diff_density_max 1.405
_refine_diff_density_min -0.714
_refine_diff_density_rms 0.141
_refine_ls_extinction_method none
_refine_ls_goodness_of_fit_ref 1.028
_refine_ls_hydrogen_treatment constr
_refine_ls_matrix_type full
_refine_ls_number_parameters 882
_refine_ls_number_reflns 12322
_refine_ls_number_restraints 18
_refine_ls_restrained_S_all 1.031
_refine_ls_R_factor_all 0.0826
_refine_ls_R_factor_gt 0.0466
_refine_ls_shift/su_max 0.001
_refine_ls_shift/su_mean 0.000
_refine_ls_structure_factor_coef Fsqd
_refine_ls_weighting_details 'w=1/[\s^2^(Fo^2^)+(0.0235P)^2^+19.7556P] where P=(Fo^2^+2Fc^2^)/3'
_refine_ls_weighting_scheme calc
_refine_ls_wR_factor_gt 0.0762
_refine_ls_wR_factor_ref 0.0832
_reflns_Friedel_coverage 0.000
_reflns_number_gt 8922
_reflns_number_total 12322
_reflns_threshold_expression 'I > 2\s(I)'
_cod_data_source_file c9nj00892f2.cif
_cod_data_source_block complex_1
_cod_depositor_comments 'Adding full bibliography for 7058336--7058338.cif.'
_cod_database_code 7058338
_shelx_shelxl_version_number 2014/7
_shelx_space_group_comment
;
The symmetry employed for this shelxl refinement is uniquely defined
by the following loop, which should always be used as a source of
symmetry information in preference to the above space-group names.
They are only intended as comments.
;

loop_
_space_group_symop_operation_xyz
'x, y, z'
'-x+1/2, y+1/2, -z+1/2'
'-x, -y, -z'
'x-1/2, -y-1/2, z-1/2'

loop_
_atom_site_label
_atom_site_type_symbol
_atom_site_fract_x
_atom_site_fract_y
_atom_site_fract_z
_atom_site_U_iso_or_equiv
_atom_site_adp_type
_atom_site_occupancy
_atom_site_site_symmetry_order
_atom_site_calc_flag
_atom_site_refinement_flags_posn
_atom_site_refinement_flags_adp
_atom_site_refinement_flags_occupancy
_atom_site_disorder_assembly
_atom_site_disorder_group
C1 C 0.5380(5) 0.5091(3) 0.6524(2) 0.0179(14) Uani 1 1 d . . . . .
C2 C 0.4667(6) 0.5245(3) 0.6133(2) 0.0252(16) Uani 1 1 d . . . . .
C3 C 0.5034(6) 0.5278(3) 0.5677(3) 0.0360(18) Uani 1 1 d . . . . .
H3 H 0.4539 0.5364 0.5422 0.043 Uiso 1 1 calc R U . . .
C4 C 0.6136(6) 0.5187(4) 0.5582(3) 0.040(2) Uani 1 1 d . . . . .
H4 H 0.6385 0.5209 0.5266 0.048 Uiso 1 1 calc R U . . .
C5 C 0.6841(6) 0.5065(3) 0.5946(3) 0.0342(18) Uani 1 1 d . . . . .
H5 H 0.7589 0.5016 0.5882 0.041 Uiso 1 1 calc R U . . .
C6 C 0.6486(5) 0.5010(3) 0.6421(2) 0.0239(16) Uani 1 1 d . . . . .
C7 C 0.7281(5) 0.4958(3) 0.6790(2) 0.0256(16) Uani 1 1 d . . . . .
H7 H 0.8015 0.5007 0.6702 0.031 Uiso 1 1 calc R U . . .
C8 C 0.8010(5) 0.4917(3) 0.7571(2) 0.0251(16) Uani 1 1 d . . . . .
H8A H 0.8686 0.5000 0.7397 0.030 Uiso 1 1 calc R U . . .
H8B H 0.8100 0.4503 0.7756 0.030 Uiso 1 1 calc R U . . .
C9 C 0.7781(5) 0.5497(3) 0.7906(2) 0.0252(16) Uani 1 1 d . . . . .
H9A H 0.8204 0.5887 0.7802 0.030 Uiso 1 1 calc R U . . .
H9B H 0.7004 0.5614 0.7877 0.030 Uiso 1 1 calc R U . . .
C10 C 0.9185(6) 0.5218(4) 0.8513(3) 0.050(2) Uani 1 1 d . . . . .
H10A H 0.9243 0.4939 0.8801 0.061 Uiso 1 1 calc R U . . .
H10B H 0.9482 0.4962 0.8245 0.061 Uiso 1 1 calc R U . . .
C11 C 0.9798(7) 0.5787(5) 0.8579(4) 0.075(3) Uani 1 1 d . U . . .
H11A H 0.9960 0.5987 0.8268 0.090 Uiso 1 1 calc R U . . .
H11B H 1.0493 0.5673 0.8739 0.090 Uiso 1 1 calc R U . . .
C12 C 0.9714(6) 0.6706(4) 0.9127(4) 0.055(3) Uani 1 1 d . . . . .
H12 H 1.0478 0.6660 0.9151 0.066 Uiso 1 1 calc R U . . .
C13 C 0.8109(5) 0.7371(3) 0.9360(2) 0.0197(15) Uani 1 1 d . . . . .
C14 C 0.9231(5) 0.7253(3) 0.9374(3) 0.0286(17) Uani 1 1 d . . . . .
C15 C 0.9926(5) 0.7703(4) 0.9610(3) 0.0345(18) Uani 1 1 d . . . . .
H15 H 1.0679 0.7609 0.9634 0.041 Uiso 1 1 calc R U . . .
C16 C 0.9538(6) 0.8267(4) 0.9804(3) 0.049(2) Uani 1 1 d . . . . .
H16 H 1.0018 0.8569 0.9958 0.059 Uiso 1 1 calc R U . . .
C17 C 0.8428(6) 0.8404(4) 0.9776(3) 0.042(2) Uani 1 1 d . . . . .
H17 H 0.8158 0.8804 0.9907 0.050 Uiso 1 1 calc R U . . .
C18 C 0.7728(5) 0.7966(3) 0.9560(2) 0.0241(15) Uani 1 1 d . . . . .
C19 C 0.2887(6) 0.5588(4) 0.5895(3) 0.049(2) Uani 1 1 d . . . . .
H19A H 0.2847 0.5270 0.5633 0.074 Uiso 1 1 calc R U . . .
H19B H 0.3155 0.6014 0.5778 0.074 Uiso 1 1 calc R U . . .
H19C H 0.2164 0.5649 0.6027 0.074 Uiso 1 1 calc R U . . .
C20 C 0.6215(6) 0.8697(3) 0.9570(3) 0.044(2) Uani 1 1 d . . . . .
H20A H 0.6598 0.8997 0.9356 0.066 Uiso 1 1 calc R U . . .
H20B H 0.6329 0.8841 0.9899 0.066 Uiso 1 1 calc R U . . .
H20C H 0.5439 0.8704 0.9491 0.066 Uiso 1 1 calc R U . . .
C21 C 0.5971(6) 0.3797(3) 0.8321(2) 0.0282(17) Uani 1 1 d . . . . .
C22 C 0.6672(6) 0.3557(3) 0.8686(2) 0.0288(17) Uani 1 1 d . . . . .
C23 C 0.6333(7) 0.3070(3) 0.8997(3) 0.039(2) Uani 1 1 d . . . . .
H23 H 0.6815 0.2906 0.9236 0.046 Uiso 1 1 calc R U . . .
C24 C 0.5280(7) 0.2822(4) 0.8958(3) 0.045(2) Uani 1 1 d . . . . .
H24 H 0.5054 0.2484 0.9169 0.054 Uiso 1 1 calc R U . . .
C25 C 0.4575(7) 0.3055(3) 0.8623(2) 0.0374(19) Uani 1 1 d . . . . .
H25 H 0.3861 0.2882 0.8605 0.045 Uiso 1 1 calc R U . . .
C26 C 0.4893(6) 0.3553(3) 0.8303(2) 0.0267(16) Uani 1 1 d . . . . .
C27 C 0.4083(5) 0.3838(3) 0.7992(2) 0.0276(17) Uani 1 1 d . . . . .
H27 H 0.3362 0.3683 0.8028 0.033 Uiso 1 1 calc R U . . .
C28 C 0.3253(5) 0.4563(3) 0.7440(2) 0.0227(15) Uani 1 1 d . . . . .
H28A H 0.2603 0.4312 0.7536 0.027 Uiso 1 1 calc R U . . .
H28B H 0.3311 0.4538 0.7091 0.027 Uiso 1 1 calc R U . . .
C29 C 0.3161(5) 0.5291(3) 0.7600(2) 0.0236(15) Uani 1 1 d . . . . .
H29A H 0.2700 0.5312 0.7883 0.028 Uiso 1 1 calc R U . . .
H29B H 0.3890 0.5453 0.7694 0.028 Uiso 1 1 calc R U . . .
C30 C 0.1594(5) 0.5533(3) 0.7089(3) 0.0317(18) Uani 1 1 d . . . . .
H30A H 0.1217 0.5343 0.7365 0.038 Uiso 1 1 calc R U . . .
H30B H 0.1627 0.5188 0.6840 0.038 Uiso 1 1 calc R U . . .
C31 C 0.0969(5) 0.6132(3) 0.6901(3) 0.0329(18) Uani 1 1 d . . . . .
H31A H 0.1252 0.6274 0.6591 0.040 Uiso 1 1 calc R U . . .
H31B H 0.0190 0.6026 0.6862 0.040 Uiso 1 1 calc R U . . .
C32 C 0.0339(5) 0.6995(3) 0.7399(2) 0.0250(16) Uani 1 1 d . . . . .
H32 H -0.0352 0.6911 0.7258 0.030 Uiso 1 1 calc R U . . .
C33 C 0.1400(5) 0.7699(3) 0.7972(2) 0.0185(14) Uani 1 1 d . . . . .
C34 C 0.0413(5) 0.7505(3) 0.7760(2) 0.0216(15) Uani 1 1 d . . . . .
C35 C -0.0550(5) 0.7809(3) 0.7912(3) 0.0333(18) Uani 1 1 d . . . . .
H35 H -0.1222 0.7682 0.7770 0.040 Uiso 1 1 calc R U . . .
C36 C -0.0532(5) 0.8281(3) 0.8258(3) 0.0349(19) Uani 1 1 d . . . . .
H36 H -0.1189 0.8484 0.8351 0.042 Uiso 1 1 calc R U . . .
C37 C 0.0436(5) 0.8469(3) 0.8478(2) 0.0257(16) Uani 1 1 d . . . . .
H37 H 0.0442 0.8791 0.8724 0.031 Uiso 1 1 calc R U . . .
C38 C 0.1383(5) 0.8181(3) 0.8334(2) 0.0200(15) Uani 1 1 d . . . . .
C39 C 0.8349(7) 0.3697(4) 0.9105(3) 0.056(3) Uani 1 1 d . . . . .
H39A H 0.8486 0.3218 0.9119 0.084 Uiso 1 1 calc R U . . .
H39B H 0.7980 0.3837 0.9393 0.084 Uiso 1 1 calc R U . . .
H39C H 0.9039 0.3933 0.9082 0.084 Uiso 1 1 calc R U . . .
C40 C 0.2483(5) 0.8738(3) 0.8929(2) 0.0312(17) Uani 1 1 d . . . . .
H40A H 0.2058 0.8538 0.9182 0.047 Uiso 1 1 calc R U . . .
H40B H 0.2200 0.9181 0.8856 0.047 Uiso 1 1 calc R U . . .
H40C H 0.3242 0.8773 0.9033 0.047 Uiso 1 1 calc R U . . .
C41 C 0.4324(5) 0.5696(3) 0.8801(3) 0.0291(17) Uani 1 1 d . . . . .
H41A H 0.3976 0.5946 0.8537 0.035 Uiso 1 1 calc R U . . .
H41B H 0.3949 0.5265 0.8828 0.035 Uiso 1 1 calc R U . . .
C42 C 0.5507(5) 0.5580(3) 0.8691(3) 0.0274(17) Uani 1 1 d . . . . .
H42A H 0.5812 0.5244 0.8912 0.033 Uiso 1 1 calc R U . . .
H42B H 0.5571 0.5408 0.8364 0.033 Uiso 1 1 calc R U . . .
C43 C 0.3109(5) 0.6346(3) 0.9281(3) 0.0299(17) Uani 1 1 d . . . . .
H43A H 0.3022 0.6559 0.9595 0.036 Uiso 1 1 calc R U . . .
H43B H 0.2575 0.5982 0.9253 0.036 Uiso 1 1 calc R U . . .
C44 C 0.2891(5) 0.6858(3) 0.8887(2) 0.0257(16) Uani 1 1 d . . . . .
H44A H 0.2609 0.6628 0.8600 0.031 Uiso 1 1 calc R U . . .
H44B H 0.2332 0.7174 0.8992 0.031 Uiso 1 1 calc R U . . .
C45 C 0.4502(6) 0.5671(3) 0.9669(3) 0.0335(18) Uani 1 1 d . . . . .
H45A H 0.5005 0.5313 0.9578 0.040 Uiso 1 1 calc R U . . .
H45B H 0.3840 0.5462 0.9795 0.040 Uiso 1 1 calc R U . . .
C46 C 0.5022(6) 0.6090(3) 1.0047(3) 0.0339(18) Uani 1 1 d . . . . .
H46A H 0.4488 0.6412 1.0169 0.041 Uiso 1 1 calc R U . . .
H46B H 0.5265 0.5806 1.0315 0.041 Uiso 1 1 calc R U . . .
C47 C 0.6011(5) 0.7077(3) 0.7596(2) 0.0240(15) Uani 1 1 d . . . . .
H47A H 0.6260 0.6948 0.7919 0.029 Uiso 1 1 calc R U . . .
H47B H 0.6616 0.7006 0.7376 0.029 Uiso 1 1 calc R U . . .
C48 C 0.5048(5) 0.6645(3) 0.7444(2) 0.0218(15) Uani 1 1 d . . . . .
H48A H 0.4914 0.6692 0.7098 0.026 Uiso 1 1 calc R U . . .
H48B H 0.5213 0.6174 0.7512 0.026 Uiso 1 1 calc R U . . .
C49 C 0.6499(5) 0.8203(3) 0.7845(2) 0.0208(15) Uani 1 1 d . . . . .
H49A H 0.6257 0.8671 0.7829 0.025 Uiso 1 1 calc R U . . .
H49B H 0.7206 0.8171 0.7687 0.025 Uiso 1 1 calc R U . . .
C50 C 0.6635(5) 0.7998(3) 0.8366(2) 0.0216(15) Uani 1 1 d . . . . .
H50A H 0.7182 0.7641 0.8394 0.026 Uiso 1 1 calc R U . . .
H50B H 0.6895 0.8382 0.8556 0.026 Uiso 1 1 calc R U . . .
C51 C 0.5515(5) 0.8046(3) 0.7110(2) 0.0262(16) Uani 1 1 d . . . . .
H51A H 0.5296 0.7679 0.6895 0.031 Uiso 1 1 calc R U . . .
H51B H 0.6195 0.8238 0.6990 0.031 Uiso 1 1 calc R U . . .
C52 C 0.4635(5) 0.8575(3) 0.7106(3) 0.0286(17) Uani 1 1 d . . . . .
H52A H 0.4888 0.8970 0.7284 0.034 Uiso 1 1 calc R U . . .
H52B H 0.4462 0.8710 0.6776 0.034 Uiso 1 1 calc R U . . .
C53 C 0.1532(7) 0.8234(4) 0.1119(3) 0.052(2) Uani 1 1 d . . . . .
H53A H 0.1145 0.7830 0.1210 0.078 Uiso 1 1 calc R U . . .
H53B H 0.1864 0.8167 0.0809 0.078 Uiso 1 1 calc R U . . .
H53C H 0.1023 0.8605 0.1100 0.078 Uiso 1 1 calc R U . . .
C54 C 0.2378(8) 0.8380(4) 0.1476(3) 0.046(2) Uani 1 1 d . . . . .
C55 C 0.5535(7) 0.0992(4) 0.9429(3) 0.049(2) Uani 1 1 d . . . . .
H55A H 0.6046 0.1041 0.9169 0.074 Uiso 1 1 calc R U . . .
H55B H 0.5343 0.1430 0.9551 0.074 Uiso 1 1 calc R U . . .
H55C H 0.4880 0.0767 0.9311 0.074 Uiso 1 1 calc R U . . .
C56 C 0.6033(7) 0.0600(4) 0.9808(4) 0.050(2) Uani 1 1 d . . . . .
C57 C 0.3172(10) 0.8503(7) 0.5640(5) 0.109(5) Uani 1 1 d . . . . .
H57A H 0.2430 0.8372 0.5555 0.164 Uiso 1 1 calc R U . . .
H57B H 0.3543 0.8133 0.5799 0.164 Uiso 1 1 calc R U . . .
H57C H 0.3561 0.8622 0.5352 0.164 Uiso 1 1 calc R U . . .
C58 C 0.3147(10) 0.9066(7) 0.5956(5) 0.086(4) Uani 1 1 d . U . . .
Cl1 Cl 0.7553(2) 0.53753(11) 0.95986(8) 0.0498(9) Uani 0.866(9) 1 d . . P A 1
Cl2 Cl 0.31068(19) 0.72223(11) 0.66043(9) 0.0535(9) Uani 0.866(9) 1 d . . P A 1
Cl3 Cl 0.0463(11) 0.5525(9) 0.9857(6) 0.153(6) Uani 0.27 1 d . U P B 2
Cu1 Cu 0.56531(6) 0.45829(4) 0.74671(3) 0.02072(18) Uani 1 1 d . . . . .
Cu2 Cu 0.76433(6) 0.61266(4) 0.88544(3) 0.02441(19) Uani 1 1 d . . . . .
Cu3 Cu 0.26605(6) 0.67076(4) 0.74349(3) 0.02077(19) Uani 1 1 d . . . . .
Ho1 Ho 0.54563(2) 0.70754(2) 0.91658(2) 0.01653(8) Uani 1 1 d . . . . .
Ho2 Ho 0.40612(2) 0.78186(2) 0.81142(2) 0.01556(8) Uani 1 1 d . . . . .
N1 N 0.7097(4) 0.4850(2) 0.7234(2) 0.0229(13) Uani 1 1 d . . . . .
N2 N 0.8046(4) 0.5363(3) 0.8413(2) 0.0275(14) Uani 1 1 d . . . . .
H2A H 0.7663 0.5005 0.8500 0.033 Uiso 1 1 d R U . . .
N3 N 0.9194(5) 0.6275(3) 0.8875(3) 0.052(2) Uani 1 1 d . . . . .
N4 N 0.4229(4) 0.4280(2) 0.76696(19) 0.0222(13) Uani 1 1 d . . . . .
N5 N 0.2707(4) 0.5733(2) 0.72337(19) 0.0204(12) Uani 1 1 d . . . . .
H5A H 0.3125 0.5702 0.6976 0.025 Uiso 1 1 d R U . . .
N6 N 0.1131(4) 0.6652(3) 0.7257(2) 0.0258(13) Uani 1 1 d . . . . .
N7 N 0.4217(4) 0.6072(2) 0.92485(19) 0.0215(12) Uani 1 1 d . . . . .
N8 N 0.5707(4) 0.7783(2) 0.75945(17) 0.0162(11) Uani 1 1 d . . . . .
N9 N 0.4446(5) 0.7624(3) 0.9764(2) 0.0305(14) Uani 1 1 d . . . . .
N10 N 0.3544(5) 0.7729(3) 0.98846(19) 0.0253(13) Uani 1 1 d . . . . .
N11 N 0.2671(5) 0.7828(3) 1.0014(2) 0.0374(15) Uani 1 1 d . . . . .
N12 N 0.4388(4) 0.8978(3) 0.8202(2) 0.0275(14) Uani 1 1 d . . . . .
N13 N 0.4845(4) 0.9365(3) 0.8445(2) 0.0246(13) Uani 1 1 d . . . . .
N14 N 0.5271(5) 0.9767(3) 0.8673(3) 0.0480(19) Uani 1 1 d . . . . .
N15 N 0.3020(6) 0.8502(4) 0.1748(3) 0.062(2) Uani 1 1 d . . . . .
N16 N 0.6442(7) 0.0294(5) 1.0096(3) 0.077(3) Uani 1 1 d . . . . .
N17 N 0.3139(9) 0.9497(6) 0.6222(4) 0.111(4) Uani 1 1 d . . . . .
O1 O 0.4976(3) 0.5041(2) 0.69441(15) 0.0227(10) Uani 1 1 d . . . . .
O2 O 0.7375(3) 0.6974(2) 0.91589(16) 0.0239(10) Uani 1 1 d . . . . .
O3 O 0.3610(4) 0.5343(2) 0.62588(17) 0.0327(12) Uani 1 1 d . . . . .
O4 O 0.6622(3) 0.8040(2) 0.95148(16) 0.0238(10) Uani 1 1 d . . . . .
O5 O 0.6349(3) 0.4246(2) 0.80234(16) 0.0262(11) Uani 1 1 d . . . . .
O6 O 0.2354(3) 0.7458(2) 0.78538(16) 0.0221(10) Uani 1 1 d . . . . .
O7 O 0.7685(4) 0.3844(2) 0.87002(17) 0.0374(13) Uani 1 1 d . . . . .
O8 O 0.2409(3) 0.8329(2) 0.85110(16) 0.0232(10) Uani 1 1 d . . . . .
O9 O 0.6096(3) 0.6178(2) 0.87382(16) 0.0233(10) Uani 1 1 d . . . . .
O10 O 0.3840(3) 0.7209(2) 0.87731(15) 0.0211(10) Uani 1 1 d . . . . .
O11 O 0.5925(3) 0.6437(2) 0.98627(15) 0.0265(11) Uani 1 1 d . . . . .
H11C H 0.6497 0.6207 0.9840 0.032 Uiso 1 1 d R U . . .
O12 O 0.4113(3) 0.68393(19) 0.76925(15) 0.0180(10) Uani 1 1 d . . . . .
O13 O 0.5635(3) 0.77717(19) 0.85469(14) 0.0161(9) Uani 1 1 d . . . . .
O14 O 0.3692(3) 0.8306(2) 0.73228(15) 0.0233(10) Uani 1 1 d . . . . .
H14A H 0.3285 0.8077 0.7140 0.028 Uiso 1 1 d R U . . .
O15 O 0.7553(2) 0.53753(11) 0.95986(8) 0.0498(9) Uani 0.134(9) 1 d . . P A 2
O16 O 0.31068(19) 0.72223(11) 0.66043(9) 0.0535(9) Uani 0.134(9) 1 d . . P A 2

loop_
_atom_site_aniso_label
_atom_site_aniso_U_11
_atom_site_aniso_U_22
_atom_site_aniso_U_33
_atom_site_aniso_U_23
_atom_site_aniso_U_13
_atom_site_aniso_U_12
C1 0.031(4) 0.008(3) 0.014(4) 0.001(3) -0.003(3) -0.003(3)
C2 0.036(4) 0.017(3) 0.022(4) 0.001(3) -0.006(3) -0.006(3)
C3 0.051(5) 0.037(4) 0.020(4) 0.000(3) -0.008(4) -0.004(4)
C4 0.056(5) 0.041(5) 0.023(5) 0.000(4) 0.011(4) -0.002(4)
C5 0.044(5) 0.037(4) 0.022(4) -0.004(3) 0.005(4) 0.001(4)
C6 0.034(4) 0.020(3) 0.017(4) 0.000(3) -0.003(3) -0.001(3)
C7 0.028(4) 0.027(4) 0.022(4) 0.000(3) 0.004(3) 0.004(3)
C8 0.023(4) 0.026(4) 0.026(4) -0.001(3) 0.000(3) 0.007(3)
C9 0.025(4) 0.022(4) 0.028(4) -0.002(3) -0.003(3) 0.008(3)
C10 0.049(5) 0.045(5) 0.057(6) -0.026(4) -0.015(5) 0.026(4)
C11 0.048(5) 0.071(6) 0.108(7) -0.032(6) 0.005(5) 0.014(5)
C12 0.017(4) 0.045(5) 0.103(8) -0.020(5) -0.001(5) 0.004(4)
C13 0.019(3) 0.020(3) 0.020(4) -0.001(3) -0.002(3) -0.004(3)
C14 0.022(4) 0.027(4) 0.037(4) -0.002(3) -0.002(3) -0.005(3)
C15 0.014(3) 0.046(5) 0.043(5) -0.006(4) -0.004(3) -0.004(3)
C16 0.030(4) 0.054(5) 0.062(6) -0.035(5) 0.008(4) -0.011(4)
C17 0.046(5) 0.031(4) 0.049(5) -0.025(4) 0.011(4) -0.009(4)
C18 0.031(4) 0.023(4) 0.018(4) -0.006(3) 0.002(3) 0.001(3)
C19 0.048(5) 0.067(6) 0.033(5) 0.005(4) -0.013(4) 0.007(4)
C20 0.035(4) 0.022(4) 0.076(7) -0.009(4) 0.016(4) 0.001(3)
C21 0.049(5) 0.017(3) 0.019(4) -0.001(3) 0.002(3) 0.010(3)
C22 0.043(4) 0.028(4) 0.015(4) -0.005(3) -0.005(3) 0.013(3)
C23 0.064(6) 0.032(4) 0.019(4) 0.006(3) -0.013(4) 0.018(4)
C24 0.077(6) 0.030(4) 0.028(5) 0.014(4) -0.004(4) -0.002(4)
C25 0.062(5) 0.032(4) 0.019(4) 0.004(3) 0.000(4) -0.010(4)
C26 0.041(4) 0.021(4) 0.018(4) 0.004(3) -0.002(3) -0.002(3)
C27 0.029(4) 0.021(4) 0.033(5) -0.006(3) 0.002(3) -0.009(3)
C28 0.026(4) 0.021(3) 0.021(4) 0.001(3) -0.006(3) 0.000(3)
C29 0.025(4) 0.025(4) 0.020(4) 0.002(3) -0.008(3) 0.001(3)
C30 0.024(4) 0.024(4) 0.047(5) -0.009(3) -0.010(4) -0.004(3)
C31 0.025(4) 0.030(4) 0.043(5) -0.014(4) -0.011(3) 0.001(3)
C32 0.010(3) 0.027(4) 0.038(4) 0.000(3) -0.004(3) -0.005(3)
C33 0.016(3) 0.018(3) 0.022(4) 0.006(3) 0.002(3) 0.002(3)
C34 0.016(3) 0.020(3) 0.029(4) -0.003(3) 0.001(3) -0.004(3)
C35 0.013(3) 0.030(4) 0.057(5) -0.002(4) -0.003(3) -0.002(3)
C36 0.010(3) 0.036(4) 0.059(6) -0.001(4) 0.004(3) 0.009(3)
C37 0.029(4) 0.017(3) 0.031(4) 0.005(3) 0.010(3) 0.008(3)
C38 0.018(3) 0.022(3) 0.021(4) 0.006(3) 0.006(3) 0.002(3)
C39 0.067(6) 0.044(5) 0.056(6) 0.005(5) -0.029(5) 0.019(5)
C40 0.032(4) 0.033(4) 0.029(4) -0.010(3) -0.003(3) 0.006(3)
C41 0.029(4) 0.025(4) 0.033(5) -0.008(3) 0.002(3) -0.012(3)
C42 0.026(4) 0.024(4) 0.032(4) -0.011(3) 0.005(3) -0.002(3)
C43 0.023(4) 0.028(4) 0.040(5) 0.002(3) 0.013(3) -0.005(3)
C44 0.015(3) 0.031(4) 0.031(4) 0.006(3) 0.002(3) -0.006(3)
C45 0.038(4) 0.019(4) 0.044(5) 0.005(3) 0.009(4) 0.000(3)
C46 0.052(5) 0.024(4) 0.026(4) 0.006(3) 0.017(4) 0.008(4)
C47 0.018(3) 0.023(3) 0.031(4) -0.007(3) 0.008(3) 0.002(3)
C48 0.017(3) 0.023(3) 0.025(4) -0.003(3) 0.005(3) 0.002(3)
C49 0.013(3) 0.023(3) 0.026(4) 0.004(3) 0.007(3) -0.002(3)
C50 0.013(3) 0.028(4) 0.024(4) 0.005(3) -0.001(3) -0.006(3)
C51 0.023(4) 0.038(4) 0.017(4) 0.003(3) 0.001(3) -0.006(3)
C52 0.030(4) 0.026(4) 0.030(4) 0.011(3) -0.007(3) -0.004(3)
C53 0.076(7) 0.033(5) 0.047(6) 0.001(4) 0.021(5) 0.013(4)
C54 0.059(6) 0.042(5) 0.037(6) 0.019(4) 0.020(5) 0.019(5)
C55 0.071(6) 0.041(5) 0.036(5) -0.007(4) -0.004(5) 0.003(4)
C56 0.042(5) 0.051(6) 0.058(7) -0.015(5) 0.017(5) -0.004(4)
C57 0.110(10) 0.117(11) 0.101(11) 0.050(9) -0.031(8) -0.014(9)
C58 0.080(7) 0.085(7) 0.093(8) 0.031(6) -0.032(6) -0.005(6)
Cl1 0.0700(17) 0.0370(13) 0.0428(16) 0.0003(10) 0.0125(12) 0.0093(11)
Cl2 0.0622(16) 0.0440(14) 0.0535(17) 0.0068(12) -0.0257(12) -0.0102(11)
Cl3 0.110(9) 0.215(14) 0.132(11) -0.027(10) -0.064(8) 0.069(9)
Cu1 0.0257(4) 0.0192(4) 0.0172(4) 0.0014(3) 0.0001(3) 0.0019(3)
Cu2 0.0203(4) 0.0214(4) 0.0315(5) -0.0091(4) 0.0006(4) 0.0032(3)
Cu3 0.0155(4) 0.0178(4) 0.0289(5) -0.0053(4) -0.0039(3) 0.0005(3)
Ho1 0.01884(15) 0.01372(14) 0.01710(17) -0.00050(13) 0.00261(12) 0.00015(12)
Ho2 0.01257(14) 0.01353(14) 0.02058(17) -0.00071(13) 0.00015(12) -0.00025(12)
N1 0.026(3) 0.019(3) 0.024(4) -0.004(2) 0.000(3) 0.003(2)
N2 0.022(3) 0.029(3) 0.031(4) -0.006(3) -0.004(3) 0.004(3)
N3 0.019(3) 0.039(4) 0.099(6) -0.036(4) 0.001(4) 0.004(3)
N4 0.025(3) 0.019(3) 0.023(3) 0.001(2) -0.005(3) -0.002(2)
N5 0.020(3) 0.020(3) 0.020(3) -0.006(2) -0.004(2) 0.000(2)
N6 0.020(3) 0.024(3) 0.033(4) -0.009(3) -0.006(3) 0.000(2)
N7 0.023(3) 0.021(3) 0.021(3) 0.002(2) 0.005(2) 0.001(2)
N8 0.011(2) 0.021(3) 0.017(3) 0.001(2) 0.000(2) -0.001(2)
N9 0.031(3) 0.035(3) 0.026(4) -0.007(3) 0.011(3) 0.002(3)
N10 0.036(4) 0.022(3) 0.018(3) 0.000(2) 0.002(3) 0.004(3)
N11 0.026(3) 0.056(4) 0.030(4) 0.003(3) 0.005(3) 0.006(3)
N12 0.026(3) 0.014(3) 0.042(4) -0.001(3) -0.003(3) -0.002(2)
N13 0.023(3) 0.024(3) 0.027(4) 0.005(3) 0.002(3) 0.003(3)
N14 0.044(4) 0.037(4) 0.063(5) -0.013(4) -0.010(4) -0.008(3)
N15 0.055(5) 0.076(6) 0.054(6) 0.022(5) 0.011(4) 0.022(5)
N16 0.087(7) 0.089(7) 0.056(6) 0.003(5) -0.003(5) 0.029(5)
N17 0.114(9) 0.103(9) 0.116(10) 0.029(8) -0.028(8) 0.013(8)
O1 0.024(2) 0.028(2) 0.016(3) 0.006(2) -0.001(2) 0.001(2)
O2 0.022(2) 0.019(2) 0.030(3) -0.008(2) -0.002(2) -0.0011(19)
O3 0.031(3) 0.041(3) 0.026(3) 0.004(2) -0.009(2) 0.004(2)
O4 0.021(2) 0.020(2) 0.031(3) -0.007(2) 0.000(2) 0.0051(19)
O5 0.031(3) 0.028(3) 0.020(3) 0.004(2) 0.000(2) 0.002(2)
O6 0.013(2) 0.025(2) 0.029(3) -0.008(2) 0.002(2) 0.0033(19)
O7 0.039(3) 0.045(3) 0.028(3) 0.002(2) -0.008(2) 0.013(3)
O8 0.017(2) 0.024(2) 0.029(3) -0.009(2) -0.001(2) 0.0079(19)
O9 0.022(2) 0.019(2) 0.029(3) -0.008(2) 0.002(2) -0.0037(19)
O10 0.016(2) 0.021(2) 0.026(3) 0.001(2) 0.0015(19) -0.0047(19)
O11 0.027(3) 0.027(3) 0.025(3) 0.003(2) -0.001(2) 0.001(2)
O12 0.012(2) 0.017(2) 0.025(3) 0.0001(19) -0.0003(19) 0.0015(17)
O13 0.012(2) 0.017(2) 0.019(2) 0.0057(18) 0.0018(18) -0.0048(18)
O14 0.018(2) 0.025(2) 0.027(3) 0.002(2) -0.005(2) -0.0005(19)
O15 0.0700(17) 0.0370(13) 0.0428(16) 0.0003(10) 0.0125(12) 0.0093(11)
O16 0.0622(16) 0.0440(14) 0.0535(17) 0.0068(12) -0.0257(12) -0.0102(11)

loop_
_atom_type_symbol
_atom_type_description
_atom_type_scat_dispersion_real
_atom_type_scat_dispersion_imag
_atom_type_scat_source
C C 0.0033 0.0016 'International Tables Vol C Tables 4.2.6.8 and 6.1.1.4'
H H 0.0000 0.0000 'International Tables Vol C Tables 4.2.6.8 and 6.1.1.4'
N N 0.0061 0.0033 'International Tables Vol C Tables 4.2.6.8 and 6.1.1.4'
O O 0.0106 0.0060 'International Tables Vol C Tables 4.2.6.8 and 6.1.1.4'
Cl Cl 0.1484 0.1585 'International Tables Vol C Tables 4.2.6.8 and 6.1.1.4'
Cu Cu 0.3201 1.2651 'International Tables Vol C Tables 4.2.6.8 and 6.1.1.4'
Ho Ho -0.2175 4.6783 'International Tables Vol C Tables 4.2.6.8 and 6.1.1.4'

loop_
_geom_angle_atom_site_label_1
_geom_angle_atom_site_label_2
_geom_angle_atom_site_label_3
_geom_angle
O1 C1 C6 124.8(6)
O1 C1 C2 118.5(6)
C6 C1 C2 116.7(6)
C3 C2 O3 124.6(6)
C3 C2 C1 121.5(6)
O3 C2 C1 113.9(6)
C2 C3 C4 120.6(7)
C2 C3 H3 119.7
C4 C3 H3 119.7
C5 C4 C3 119.5(7)
C5 C4 H4 120.2
C3 C4 H4 120.2
C4 C5 C6 121.4(7)
C4 C5 H5 119.3
C6 C5 H5 119.3
C1 C6 C5 120.2(6)
C1 C6 C7 121.0(6)
C5 C6 C7 118.3(6)
N1 C7 C6 126.1(6)
N1 C7 H7 116.9
C6 C7 H7 116.9
N1 C8 C9 108.7(5)
N1 C8 H8A 110.0
C9 C8 H8A 110.0
N1 C8 H8B 110.0
C9 C8 H8B 110.0
H8A C8 H8B 108.3
N2 C9 C8 114.4(5)
N2 C9 H9A 108.7
C8 C9 H9A 108.7
N2 C9 H9B 108.7
C8 C9 H9B 108.7
H9A C9 H9B 107.6
C11 C10 N2 112.4(7)
C11 C10 H10A 109.1
N2 C10 H10A 109.1
C11 C10 H10B 109.1
N2 C10 H10B 109.1
H10A C10 H10B 107.8
C10 C11 N3 110.1(7)
C10 C11 H11A 109.6
N3 C11 H11A 109.6
C10 C11 H11B 109.6
N3 C11 H11B 109.6
H11A C11 H11B 108.2
N3 C12 C14 125.3(7)
N3 C12 H12 117.4
C14 C12 H12 117.4
O2 C13 C14 125.0(6)
O2 C13 C18 117.0(5)
C14 C13 C18 117.9(6)
C13 C14 C15 119.7(6)
C13 C14 C12 122.2(6)
C15 C14 C12 117.9(6)
C16 C15 C14 121.0(6)
C16 C15 H15 119.5
C14 C15 H15 119.5
C15 C16 C17 119.8(7)
C15 C16 H16 120.1
C17 C16 H16 120.1
C18 C17 C16 120.5(6)
C18 C17 H17 119.8
C16 C17 H17 119.8
C17 C18 O4 126.0(6)
C17 C18 C13 120.9(6)
O4 C18 C13 113.0(5)
O3 C19 H19A 109.5
O3 C19 H19B 109.5
H19A C19 H19B 109.5
O3 C19 H19C 109.5
H19A C19 H19C 109.5
H19B C19 H19C 109.5
O4 C20 H20A 109.5
O4 C20 H20B 109.5
H20A C20 H20B 109.5
O4 C20 H20C 109.5
H20A C20 H20C 109.5
H20B C20 H20C 109.5
O5 C21 C22 118.3(6)
O5 C21 C26 123.8(6)
C22 C21 C26 117.9(6)
O7 C22 C23 124.3(7)
O7 C22 C21 114.8(6)
C23 C22 C21 120.9(7)
C22 C23 C24 119.7(7)
C22 C23 H23 120.1
C24 C23 H23 120.1
C25 C24 C23 121.1(7)
C25 C24 H24 119.4
C23 C24 H24 119.4
C24 C25 C26 120.6(7)
C24 C25 H25 119.7
C26 C25 H25 119.7
C25 C26 C21 119.7(7)
C25 C26 C27 118.4(6)
C21 C26 C27 121.6(6)
N4 C27 C26 127.0(6)
N4 C27 H27 116.5
C26 C27 H27 116.5
N4 C28 C29 107.8(5)
N4 C28 H28A 110.1
C29 C28 H28A 110.1
N4 C28 H28B 110.1
C29 C28 H28B 110.1
H28A C28 H28B 108.5
N5 C29 C28 113.8(5)
N5 C29 H29A 108.8
C28 C29 H29A 108.8
N5 C29 H29B 108.8
C28 C29 H29B 108.8
H29A C29 H29B 107.7
N5 C30 C31 109.9(5)
N5 C30 H30A 109.7
C31 C30 H30A 109.7
N5 C30 H30B 109.7
C31 C30 H30B 109.7
H30A C30 H30B 108.2
N6 C31 C30 105.6(6)
N6 C31 H31A 110.6
C30 C31 H31A 110.6
N6 C31 H31B 110.6
C30 C31 H31B 110.6
H31A C31 H31B 108.8
N6 C32 C34 124.7(6)
N6 C32 H32 117.6
C34 C32 H32 117.6
O6 C33 C34 124.2(6)
O6 C33 C38 117.4(5)
C34 C33 C38 118.4(5)
C33 C34 C35 118.7(6)
C33 C34 C32 122.7(6)
C35 C34 C32 118.6(6)
C36 C35 C34 121.2(6)
C36 C35 H35 119.4
C34 C35 H35 119.4
C35 C36 C37 120.9(6)
C35 C36 H36 119.6
C37 C36 H36 119.6
C38 C37 C36 118.8(7)
C38 C37 H37 120.6
C36 C37 H37 120.6
C37 C38 O8 125.4(6)
C37 C38 C33 122.0(6)
O8 C38 C33 112.6(5)
O7 C39 H39A 109.5
O7 C39 H39B 109.5
H39A C39 H39B 109.5
O7 C39 H39C 109.5
H39A C39 H39C 109.5
H39B C39 H39C 109.5
O8 C40 H40A 109.5
O8 C40 H40B 109.5
H40A C40 H40B 109.5
O8 C40 H40C 109.5
H40A C40 H40C 109.5
H40B C40 H40C 109.5
N7 C41 C42 110.7(5)
N7 C41 H41A 109.5
C42 C41 H41A 109.5
N7 C41 H41B 109.5
C42 C41 H41B 109.5
H41A C41 H41B 108.1
O9 C42 C41 110.2(5)
O9 C42 H42A 109.6
C41 C42 H42A 109.6
O9 C42 H42B 109.6
C41 C42 H42B 109.6
H42A C42 H42B 108.1
N7 C43 C44 110.9(5)
N7 C43 H43A 109.5
C44 C43 H43A 109.5
N7 C43 H43B 109.5
C44 C43 H43B 109.5
H43A C43 H43B 108.1
O10 C44 C43 111.5(5)
O10 C44 H44A 109.3
C43 C44 H44A 109.3
O10 C44 H44B 109.3
C43 C44 H44B 109.3
H44A C44 H44B 108.0
N7 C45 C46 110.8(5)
N7 C45 H45A 109.5
C46 C45 H45A 109.5
N7 C45 H45B 109.5
C46 C45 H45B 109.5
H45A C45 H45B 108.1
O11 C46 C45 110.3(6)
O11 C46 H46A 109.6
C45 C46 H46A 109.6
O11 C46 H46B 109.6
C45 C46 H46B 109.6
H46A C46 H46B 108.1
N8 C47 C48 110.7(5)
N8 C47 H47A 109.5
C48 C47 H47A 109.5
N8 C47 H47B 109.5
C48 C47 H47B 109.5
H47A C47 H47B 108.1
O12 C48 C47 109.9(5)
O12 C48 H48A 109.7
C47 C48 H48A 109.7
O12 C48 H48B 109.7
C47 C48 H48B 109.7
H48A C48 H48B 108.2
N8 C49 C50 111.5(5)
N8 C49 H49A 109.3
C50 C49 H49A 109.3
N8 C49 H49B 109.3
C50 C49 H49B 109.3
H49A C49 H49B 108.0
O13 C50 C49 110.4(5)
O13 C50 H50A 109.6
C49 C50 H50A 109.6
O13 C50 H50B 109.6
C49 C50 H50B 109.6
H50A C50 H50B 108.1
N8 C51 C52 111.1(5)
N8 C51 H51A 109.4
C52 C51 H51A 109.4
N8 C51 H51B 109.4
C52 C51 H51B 109.4
H51A C51 H51B 108.0
O14 C52 C51 108.5(5)
O14 C52 H52A 110.0
C51 C52 H52A 110.0
O14 C52 H52B 110.0
C51 C52 H52B 110.0
H52A C52 H52B 108.4
C54 C53 H53A 109.5
C54 C53 H53B 109.5
H53A C53 H53B 109.5
C54 C53 H53C 109.5
H53A C53 H53C 109.5
H53B C53 H53C 109.5
N15 C54 C53 178.9(10)
C56 C55 H55A 109.5
C56 C55 H55B 109.5
H55A C55 H55B 109.5
C56 C55 H55C 109.5
H55A C55 H55C 109.5
H55B C55 H55C 109.5
N16 C56 C55 178.3(10)
C58 C57 H57A 109.5
C58 C57 H57B 109.5
H57A C57 H57B 109.5
C58 C57 H57C 109.5
H57A C57 H57C 109.5
H57B C57 H57C 109.5
N17 C58 C57 177.2(14)
O5 Cu1 O1 172.12(19)
O5 Cu1 N4 92.5(2)
O1 Cu1 N4 89.6(2)
O5 Cu1 N1 88.5(2)
O1 Cu1 N1 89.8(2)
N4 Cu1 N1 176.8(2)
O9 Cu2 N3 165.6(3)
O9 Cu2 O2 81.50(17)
N3 Cu2 O2 91.5(2)
O9 Cu2 N2 100.82(19)
N3 Cu2 N2 83.3(2)
O2 Cu2 N2 167.2(2)
O9 Cu2 Cl1 96.42(14)
N3 Cu2 Cl1 97.0(2)
O2 Cu2 Cl1 98.48(14)
N2 Cu2 Cl1 93.76(17)
O12 Cu3 N6 171.5(2)
O12 Cu3 O6 81.74(17)
N6 Cu3 O6 90.13(19)
O12 Cu3 N5 101.82(18)
N6 Cu3 N5 84.6(2)
O6 Cu3 N5 156.2(2)
O12 Cu3 Cl2 94.11(13)
N6 Cu3 Cl2 90.68(18)
O6 Cu3 Cl2 106.07(14)
N5 Cu3 Cl2 97.22(16)
O13 Ho1 O10 69.39(14)
O13 Ho1 O9 92.63(15)
O10 Ho1 O9 98.26(15)
O13 Ho1 O2 86.33(14)
O10 Ho1 O2 150.42(15)
O9 Ho1 O2 65.20(14)
O13 Ho1 N9 108.46(17)
O10 Ho1 N9 79.83(18)
O9 Ho1 N9 156.26(17)
O2 Ho1 N9 125.37(18)
O13 Ho1 O11 159.76(14)
O10 Ho1 O11 130.81(14)
O9 Ho1 O11 85.82(15)
O2 Ho1 O11 74.69(15)
N9 Ho1 O11 78.09(18)
O13 Ho1 N7 129.24(16)
O10 Ho1 N7 67.44(16)
O9 Ho1 N7 68.84(15)
O2 Ho1 N7 122.17(15)
N9 Ho1 N7 88.93(18)
O11 Ho1 N7 68.75(16)
O13 Ho1 O4 76.41(14)
O10 Ho1 O4 124.64(14)
O9 Ho1 O4 126.01(13)
O2 Ho1 O4 61.49(13)
N9 Ho1 O4 71.29(16)
O11 Ho1 O4 88.19(14)
N7 Ho1 O4 152.55(15)
O10 Ho2 O13 69.55(13)
O10 Ho2 O12 87.79(14)
O13 Ho2 O12 102.04(14)
O10 Ho2 O6 88.07(15)
O13 Ho2 O6 155.76(14)
O12 Ho2 O6 66.74(13)
O10 Ho2 N12 118.30(18)
O13 Ho2 N12 81.05(17)
O12 Ho2 N12 152.47(17)
O6 Ho2 N12 119.19(17)
O10 Ho2 O14 159.96(14)
O13 Ho2 O14 129.88(13)
O12 Ho2 O14 83.25(14)
O6 Ho2 O14 71.93(14)
N12 Ho2 O14 74.42(18)
O10 Ho2 N8 125.01(15)
O13 Ho2 N8 67.74(15)
O12 Ho2 N8 69.33(14)
O6 Ho2 N8 122.69(15)
N12 Ho2 N8 87.23(17)
O14 Ho2 N8 68.04(14)
O10 Ho2 O8 75.52(14)
O13 Ho2 O8 117.52(14)
O12 Ho2 O8 126.82(13)
O6 Ho2 O8 62.65(14)
N12 Ho2 O8 72.24(16)
O14 Ho2 O8 95.64(14)
N8 Ho2 O8 156.92(15)
C7 N1 C8 117.7(6)
C7 N1 Cu1 122.6(5)
C8 N1 Cu1 119.7(4)
C10 N2 C9 114.6(6)
C10 N2 Cu2 106.2(4)
C9 N2 Cu2 113.3(4)
C10 N2 H2A 107.2
C9 N2 H2A 107.5
Cu2 N2 H2A 107.6
C12 N3 C11 120.2(7)
C12 N3 Cu2 127.2(5)
C11 N3 Cu2 112.5(5)
C27 N4 C28 117.0(5)
C27 N4 Cu1 124.1(5)
C28 N4 Cu1 119.0(4)
C29 N5 C30 111.6(5)
C29 N5 Cu3 113.7(4)
C30 N5 Cu3 107.9(4)
C29 N5 H5A 107.8
C30 N5 H5A 107.6
Cu3 N5 H5A 108.0
C32 N6 C31 120.7(6)
C32 N6 Cu3 129.6(5)
C31 N6 Cu3 109.7(4)
C45 N7 C43 111.3(5)
C45 N7 C41 112.4(5)
C43 N7 C41 109.9(5)
C45 N7 Ho1 112.0(4)
C43 N7 Ho1 105.5(4)
C41 N7 Ho1 105.4(3)
C49 N8 C47 113.0(5)
C49 N8 C51 109.4(5)
C47 N8 C51 112.7(5)
C49 N8 Ho2 103.9(3)
C47 N8 Ho2 103.5(3)
C51 N8 Ho2 114.0(3)
N10 N9 Ho1 142.0(5)
N11 N10 N9 178.2(7)
N13 N12 Ho2 142.1(5)
N14 N13 N12 177.0(7)
C1 O1 Cu1 124.6(4)
C13 O2 Cu2 126.8(4)
C13 O2 Ho1 128.1(4)
Cu2 O2 Ho1 104.85(17)
C2 O3 C19 116.6(6)
C18 O4 C20 116.1(5)
C18 O4 Ho1 119.7(3)
C20 O4 Ho1 122.8(4)
C21 O5 Cu1 127.4(4)
C33 O6 Cu3 128.1(4)
C33 O6 Ho2 127.6(4)
Cu3 O6 Ho2 104.28(16)
C22 O7 C39 116.5(6)
C38 O8 C40 117.6(5)
C38 O8 Ho2 119.1(3)
C40 O8 Ho2 123.2(4)
C42 O9 Cu2 118.3(4)
C42 O9 Ho1 122.3(3)
Cu2 O9 Ho1 107.36(18)
C44 O10 Ho2 125.2(4)
C44 O10 Ho1 123.6(4)
Ho2 O10 Ho1 110.28(15)
C46 O11 Ho1 112.5(4)
C46 O11 H11C 114.6
Ho1 O11 H11C 114.8
C48 O12 Cu3 122.2(4)
C48 O12 Ho2 121.5(3)
Cu3 O12 Ho2 105.99(16)
C50 O13 Ho1 125.2(3)
C50 O13 Ho2 122.3(3)
Ho1 O13 Ho2 110.23(15)
C52 O14 Ho2 113.4(4)
C52 O14 H14A 115.1
Ho2 O14 H14A 115.3

loop_
_geom_bond_atom_site_label_1
_geom_bond_atom_site_label_2
_geom_bond_distance
C1 O1 1.296(7)
C1 C6 1.411(9)
C1 C2 1.434(9)
C2 C3 1.371(9)
C2 O3 1.374(8)
C3 C4 1.403(10)
C3 H3 0.9500
C4 C5 1.356(10)
C4 H4 0.9500
C5 C6 1.419(9)
C5 H5 0.9500
C6 C7 1.421(9)
C7 N1 1.293(8)
C7 H7 0.9500
C8 N1 1.467(8)
C8 C9 1.534(8)
C8 H8A 0.9900
C8 H8B 0.9900
C9 N2 1.484(8)
C9 H9A 0.9900
C9 H9B 0.9900
C10 C11 1.386(11)
C10 N2 1.459(9)
C10 H10A 0.9900
C10 H10B 0.9900
C11 N3 1.498(10)
C11 H11A 0.9900
C11 H11B 0.9900
C12 N3 1.287(10)
C12 C14 1.439(10)
C12 H12 0.9500
C13 O2 1.328(7)
C13 C14 1.407(8)
C13 C18 1.411(8)
C14 C15 1.408(9)
C15 C16 1.354(10)
C15 H15 0.9500
C16 C17 1.399(10)
C16 H16 0.9500
C17 C18 1.370(9)
C17 H17 0.9500
C18 O4 1.378(7)
C19 O3 1.436(8)
C19 H19A 0.9800
C19 H19B 0.9800
C19 H19C 0.9800
C20 O4 1.427(7)
C20 H20A 0.9800
C20 H20B 0.9800
C20 H20C 0.9800
C21 O5 1.324(7)
C21 C22 1.419(9)
C21 C26 1.419(9)
C22 O7 1.378(8)
C22 C23 1.386(10)
C23 C24 1.396(11)
C23 H23 0.9500
C24 C25 1.355(10)
C24 H24 0.9500
C25 C26 1.411(9)
C25 H25 0.9500
C26 C27 1.439(9)
C27 N4 1.287(8)
C27 H27 0.9500
C28 N4 1.472(8)
C28 C29 1.541(8)
C28 H28A 0.9900
C28 H28B 0.9900
C29 N5 1.468(8)
C29 H29A 0.9900
C29 H29B 0.9900
C30 N5 1.482(8)
C30 C31 1.524(9)
C30 H30A 0.9900
C30 H30B 0.9900
C31 N6 1.462(8)
C31 H31A 0.9900
C31 H31B 0.9900
C32 N6 1.268(8)
C32 C34 1.448(9)
C32 H32 0.9500
C33 O6 1.323(7)
C33 C34 1.404(8)
C33 C38 1.409(9)
C34 C35 1.411(9)
C35 C36 1.364(10)
C35 H35 0.9500
C36 C37 1.389(9)
C36 H36 0.9500
C37 C38 1.374(8)
C37 H37 0.9500
C38 O8 1.387(7)
C39 O7 1.424(9)
C39 H39A 0.9800
C39 H39B 0.9800
C39 H39C 0.9800
C40 O8 1.439(7)
C40 H40A 0.9800
C40 H40B 0.9800
C40 H40C 0.9800
C41 N7 1.480(8)
C41 C42 1.517(8)
C41 H41A 0.9900
C41 H41B 0.9900
C42 O9 1.415(7)
C42 H42A 0.9900
C42 H42B 0.9900
C43 N7 1.480(8)
C43 C44 1.537(9)
C43 H43A 0.9900
C43 H43B 0.9900
C44 O10 1.410(7)
C44 H44A 0.9900
C44 H44B 0.9900
C45 N7 1.474(8)
C45 C46 1.496(10)
C45 H45A 0.9900
C45 H45B 0.9900
C46 O11 1.423(8)
C46 H46A 0.9900
C46 H46B 0.9900
C47 N8 1.472(7)
C47 C48 1.530(8)
C47 H47A 0.9900
C47 H47B 0.9900
C48 O12 1.416(7)
C48 H48A 0.9900
C48 H48B 0.9900
C49 N8 1.467(8)
C49 C50 1.531(8)
C49 H49A 0.9900
C49 H49B 0.9900
C50 O13 1.420(6)
C50 H50A 0.9900
C50 H50B 0.9900
C51 N8 1.480(8)
C51 C52 1.524(9)
C51 H51A 0.9900
C51 H51B 0.9900
C52 O14 1.431(7)
C52 H52A 0.9900
C52 H52B 0.9900
C53 C54 1.466(13)
C53 H53A 0.9800
C53 H53B 0.9800
C53 H53C 0.9800
C54 N15 1.121(11)
C55 C56 1.456(12)
C55 H55A 0.9800
C55 H55B 0.9800
C55 H55C 0.9800
C56 N16 1.132(11)
C57 C58 1.445(17)
C57 H57A 0.9800
C57 H57B 0.9800
C57 H57C 0.9800
C58 N17 1.148(16)
Cl1 Cu2 2.591(2)
Cl2 Cu3 2.627(3)
Cu1 O5 1.900(4)
Cu1 O1 1.919(4)
Cu1 N4 1.957(5)
Cu1 N1 1.987(5)
Cu2 O9 1.936(4)
Cu2 N3 1.938(6)
Cu2 O2 1.944(4)
Cu2 N2 2.046(5)
Cu3 O12 1.942(4)
Cu3 N6 1.949(5)
Cu3 O6 1.961(4)
Cu3 N5 2.047(5)
Ho1 O13 2.253(4)
Ho1 O10 2.282(4)
Ho1 O9 2.321(4)
Ho1 O2 2.380(4)
Ho1 N9 2.388(5)
Ho1 O11 2.410(4)
Ho1 N7 2.551(5)
Ho1 O4 2.603(4)
Ho2 O10 2.248(4)
Ho2 O13 2.278(4)
Ho2 O12 2.307(4)
Ho2 O6 2.336(4)
Ho2 N12 2.386(5)
Ho2 O14 2.471(4)
Ho2 N8 2.527(4)
Ho2 O8 2.561(4)
N2 H2A 0.8999
N5 H5A 0.9001
N9 N10 1.189(7)
N10 N11 1.162(7)
N12 N13 1.177(8)
N13 N14 1.153(8)
O11 H11C 0.8500
O14 H14A 0.8501

loop_
_geom_hbond_atom_site_label_D
_geom_hbond_atom_site_label_H
_geom_hbond_atom_site_label_A
_geom_hbond_distance_DH
_geom_hbond_distance_HA
_geom_hbond_distance_DA
_geom_hbond_angle_DHA
O14 H14A Cl2 0.85 2.30 3.057(5) 148.7
O11 H11C Cl1 0.85 2.24 3.040(5) 157.5
N5 H5A O3 0.90 2.24 3.085(7) 156.4
N5 H5A O1 0.90 2.65 3.249(6) 124.8
N2 H2A O7 0.90 2.41 3.204(8) 147.1
N2 H2A O5 0.90 2.59 3.256(7) 131.4
